data_4516308
loop_
_publ_author_name
'Varughese, Sunil'
'Hoser, Anna A.'
'Jarzembska, Katarzyna N.'
'Pedireddi, V. R.'
'Wo\'zniak, Krzysztof'

_publ_section_title
;
 Positional Isomerism and Conformational Flexibility Directed Structural
 Variations in the Molecular Complexes of Dihydroxybenzoic Acids
;
_journal_issue 8
_journal_name_full 'Crystal Growth &amp; Design'
_journal_page_first 3832
_journal_paper_doi 10.1021/acs.cgd.5b00471
_journal_volume 15
_journal_year 2015
_chemical_formula_moiety '(C12 H12 N2), 2(C7 H5 O4)'
_chemical_formula_sum 'C26 H22 N2 O8'
_chemical_formula_weight 490.46
_chemical_name_systematic
; 
 1,2-Bis(4-pyridyl)ethene - 2,3-dihydroxybenzoic acid complex 
;
_space_group_IT_number 14
_space_group_name_Hall '-P 2ybc'
_space_group_name_H-M_alt 'P 1 21/c 1'
_symmetry_cell_setting monoclinic
_symmetry_space_group_name_H-M 'P 1 21/c 1'
_atom_sites_solution_hydrogens geom
_atom_sites_solution_primary direct
_atom_sites_solution_secondary difmap
_audit_creation_method SHELXL-97
_cell_angle_alpha 90.00
_cell_angle_beta 123.94(5)
_cell_angle_gamma 90.00
_cell_formula_units_Z 2
_cell_length_a 9.588(1)
_cell_length_b 10.431(1)
_cell_length_c 13.187(1)
_cell_measurement_temperature 298(2)
_cell_volume 1094.2(7)
_computing_cell_refinement SMART
_computing_data_collection SMART
_computing_data_reduction SAINTPLUS
_computing_molecular_graphics Cerius2
_computing_structure_refinement 'SHELXTL (Sheldrick, 1997)'
_computing_structure_solution 'SHELXTL(Sheldrick, 1990)'
_diffrn_ambient_temperature 298(2)
_diffrn_measured_fraction_theta_full 0.999
_diffrn_measured_fraction_theta_max 0.999
_diffrn_measurement_device_type 'Bruker, APEX, CCD-Area Detector'
_diffrn_measurement_method SMART
_diffrn_radiation_monochromator graphite
_diffrn_radiation_source 'fine-focus sealed tube'
_diffrn_radiation_type MoK\a
_diffrn_radiation_wavelength 0.71073
_diffrn_reflns_av_R_equivalents 0.0638
_diffrn_reflns_av_sigmaI/netI 0.0476
_diffrn_reflns_limit_h_max 10
_diffrn_reflns_limit_h_min -11
_diffrn_reflns_limit_k_max 12
_diffrn_reflns_limit_k_min -9
_diffrn_reflns_limit_l_max 14
_diffrn_reflns_limit_l_min -15
_diffrn_reflns_number 5283
_diffrn_reflns_theta_full 24.99
_diffrn_reflns_theta_max 24.99
_diffrn_reflns_theta_min 2.56
_exptl_absorpt_coefficient_mu 0.112
_exptl_absorpt_correction_T_max 0.9856
_exptl_absorpt_correction_T_min 0.9726
_exptl_absorpt_correction_type empirical
_exptl_absorpt_process_details 'SADABS; Sheldrick, 1996'
_exptl_crystal_colour Red
_exptl_crystal_density_diffrn 1.489
_exptl_crystal_density_method 'not measured'
_exptl_crystal_description Blocks
_exptl_crystal_F_000 512
_exptl_crystal_size_max 0.25
_exptl_crystal_size_mid 0.20
_exptl_crystal_size_min 0.13
_refine_diff_density_max 0.194
_refine_diff_density_min -0.309
_refine_diff_density_rms 0.061
_refine_ls_extinction_method none
_refine_ls_goodness_of_fit_ref 1.050
_refine_ls_hydrogen_treatment constr
_refine_ls_matrix_type full
_refine_ls_number_parameters 174
_refine_ls_number_reflns 1923
_refine_ls_number_restraints 0
_refine_ls_restrained_S_all 1.050
_refine_ls_R_factor_all 0.0631
_refine_ls_R_factor_gt 0.0475
_refine_ls_shift/su_max 0.000
_refine_ls_shift/su_mean 0.000
_refine_ls_structure_factor_coef Fsqd
_refine_ls_weighting_details 'calc w=1/[\s^2^(Fo^2^)+(0.0923P)^2^+0.0096P] where P=(Fo^2^+2Fc^2^)/3'
_refine_ls_weighting_scheme calc
_refine_ls_wR_factor_gt 0.1264
_refine_ls_wR_factor_ref 0.1319
_reflns_number_gt 1649
_reflns_number_total 1923
_reflns_threshold_expression >2sigma(I)
_cod_data_source_file cg5b00471_si_004.cif
_cod_data_source_block datam
_cod_depositor_comments
;
The following automatic conversions were performed:

data item '_symmetry_cell_setting' value 'Monoclinic' was changed to
'monoclinic' in accordance with the
/home/saulius/struct/COD-crude-data/automatic-downloads/DataCite-retrospective/ACS/depositions/lib/dictionaries/cif_core.dic
dictionary named 'cif_core.dic' version 2.4.2 last updated on
2011-04-26.

Automatic conversion script
Id: cif_fix_values 6909 2019-04-08 15:41:33Z antanas 
;
_cod_original_sg_symbol_H-M 'P 21/c'
_cod_database_code 4516308

loop_
_symmetry_equiv_pos_as_xyz
'x, y, z'
'-x, y+1/2, -z+1/2'
'-x, -y, -z'
'x, -y-1/2, z-1/2'

loop_
_atom_site_label
_atom_site_type_symbol
_atom_site_fract_x
_atom_site_fract_y
_atom_site_fract_z
_atom_site_U_iso_or_equiv
_atom_site_adp_type
_atom_site_occupancy
_atom_site_symmetry_multiplicity
_atom_site_calc_flag
_atom_site_refinement_flags
C12 C 0.53022(19) -0.54167(15) -0.23958(12) 0.0415(4) Uani 1 1 d .
H12 H 0.6337 -0.5784 -0.2221 0.052(5) Uiso 1 1 d R
C13 C 0.37661(19) -0.56719(14) -0.34466(13) 0.0380(4) Uani 1 1 d .
H13 H 0.3715 -0.6237 -0.4045 0.048(5) Uiso 1 1 d R
C14 C 0.23190(18) -0.50970(13) -0.36511(11) 0.0320(3) Uani 1 1 d .
C15 C 0.24998(19) -0.43070(14) -0.27313(13) 0.0413(4) Uani 1 1 d .
H15 H 0.1591 -0.3909 -0.2798 0.044(4) Uiso 1 1 d R
C16 C 0.4063(2) -0.40962(15) -0.16969(14) 0.0438(4) Uani 1 1 d .
H16 H 0.4261 -0.3548 -0.1057 0.057(5) Uiso 1 1 d R
C17 C 0.06958(17) -0.53252(13) -0.48055(12) 0.0347(4) Uani 1 1 d .
H17 H 0.0704 -0.5956 -0.5274 0.048(5) Uiso 1 1 d R
C21 C -0.04420(18) -0.19314(13) -0.25239(12) 0.0322(4) Uani 1 1 d .
C22 C -0.04910(18) -0.27378(13) -0.16943(12) 0.0323(3) Uani 1 1 d .
C23 C 0.09691(19) -0.29051(13) -0.05138(12) 0.0347(4) Uani 1 1 d .
C24 C 0.24356(19) -0.23047(14) -0.01961(12) 0.0369(4) Uani 1 1 d .
H24 H 0.3449 -0.2417 0.0604 0.051(5) Uiso 1 1 d R
C25 C 0.24703(19) -0.14716(15) -0.10060(13) 0.0396(4) Uani 1 1 d .
H25 H 0.3535 -0.1046 -0.0745 0.037(4) Uiso 1 1 d R
C26 C 0.10427(19) -0.12820(14) -0.21578(12) 0.0364(4) Uani 1 1 d .
H26 H 0.1112 -0.0680 -0.2684 0.036(4) Uiso 1 1 d R
C27 C -0.19827(18) -0.17658(14) -0.37857(12) 0.0363(4) Uani 1 1 d .
N11 N 0.54259(15) -0.46304(12) -0.15488(10) 0.0404(4) Uani 1 1 d .
H11 H 0.6549 -0.4420 -0.0790 0.086(7) Uiso 1 1 d R
O22 O -0.19051(13) -0.33432(10) -0.19704(9) 0.0432(3) Uani 1 1 d .
H22 H -0.2718 -0.3060 -0.2832 0.091(7) Uiso 1 1 d R
O23 O 0.09524(14) -0.36403(10) 0.03343(9) 0.0466(3) Uani 1 1 d .
H23 H -0.0082 -0.3781 0.0108 0.066(6) Uiso 1 1 d R
O27A O -0.18511(14) -0.10922(13) -0.45256(9) 0.0550(4) Uani 1 1 d .
O27B O -0.33249(14) -0.22975(12) -0.40572(10) 0.0530(4) Uani 1 1 d .

loop_
_atom_site_aniso_label
_atom_site_aniso_U_11
_atom_site_aniso_U_22
_atom_site_aniso_U_33
_atom_site_aniso_U_23
_atom_site_aniso_U_13
_atom_site_aniso_U_12
C12 0.0262(8) 0.0541(9) 0.0388(8) 0.0022(6) 0.0148(6) 0.0044(7)
C13 0.0316(8) 0.0440(8) 0.0342(7) -0.0020(6) 0.0156(6) 0.0017(6)
C14 0.0265(7) 0.0323(7) 0.0329(7) 0.0024(5) 0.0139(6) -0.0027(6)
C15 0.0283(8) 0.0485(9) 0.0414(8) -0.0048(6) 0.0159(6) 0.0023(7)
C16 0.0366(9) 0.0502(9) 0.0384(8) -0.0087(6) 0.0172(7) -0.0018(7)
C17 0.0286(7) 0.0360(8) 0.0337(7) -0.0028(5) 0.0138(6) -0.0039(6)
C21 0.0320(8) 0.0367(7) 0.0303(7) -0.0003(5) 0.0188(6) 0.0042(6)
C22 0.0297(7) 0.0350(7) 0.0346(7) -0.0022(5) 0.0195(6) 0.0027(6)
C23 0.0362(8) 0.0389(7) 0.0327(7) 0.0041(5) 0.0215(6) 0.0089(6)
C24 0.0282(7) 0.0493(8) 0.0296(7) -0.0003(6) 0.0140(6) 0.0076(6)
C25 0.0301(8) 0.0517(9) 0.0379(8) -0.0027(6) 0.0195(6) -0.0022(7)
C26 0.0343(8) 0.0438(8) 0.0353(7) 0.0018(6) 0.0219(7) 0.0020(6)
C27 0.0293(8) 0.0473(8) 0.0316(7) 0.0021(6) 0.0167(6) 0.0047(6)
N11 0.0270(7) 0.0505(8) 0.0340(6) -0.0016(5) 0.0112(5) -0.0036(6)
O22 0.0344(6) 0.0509(6) 0.0412(6) 0.0056(4) 0.0192(5) -0.0048(5)
O23 0.0361(7) 0.0635(7) 0.0388(6) 0.0163(5) 0.0202(5) 0.0060(5)
O27A 0.0325(7) 0.0896(9) 0.0366(6) 0.0214(5) 0.0155(5) 0.0031(6)
O27B 0.0318(6) 0.0737(8) 0.0397(6) 0.0085(5) 0.0115(5) -0.0070(5)

loop_
_atom_type_symbol
_atom_type_description
_atom_type_scat_dispersion_real
_atom_type_scat_dispersion_imag
_atom_type_scat_source
C C 0.0033 0.0016 'International Tables Vol C Tables 4.2.6.8 and 6.1.1.4'
H H 0.0000 0.0000 'International Tables Vol C Tables 4.2.6.8 and 6.1.1.4'
N N 0.0061 0.0033 'International Tables Vol C Tables 4.2.6.8 and 6.1.1.4'
O O 0.0106 0.0060 'International Tables Vol C Tables 4.2.6.8 and 6.1.1.4'

loop_
_geom_angle_atom_site_label_1
_geom_angle_atom_site_label_2
_geom_angle_atom_site_label_3
_geom_angle
_geom_angle_site_symmetry_1
N11 C12 C13 120.51(14) .
C12 C13 C14 120.25(13) .
C13 C14 C15 117.35(13) .
C13 C14 C17 119.75(12) .
C15 C14 C17 122.90(13) .
C16 C15 C14 119.80(14) .
N11 C16 C15 121.22(14) .
C17 C17 C14 125.24(16) 3_544
C26 C21 C22 119.55(13) .
C26 C21 C27 120.77(12) .
C22 C21 C27 119.68(13) .
O22 C22 C21 122.49(12) .
O22 C22 C23 118.02(12) .
C21 C22 C23 119.46(13) .
O23 C23 C24 119.02(12) .
O23 C23 C22 121.14(13) .
C24 C23 C22 119.83(12) .
C23 C24 C25 120.64(13) .
C26 C25 C24 120.07(14) .
C25 C26 C21 120.32(13) .
O27B C27 O27A 123.58(12) .
O27B C27 C21 118.99(12) .
O27A C27 C21 117.43(13) .
C16 N11 C12 120.84(13) .

loop_
_geom_bond_atom_site_label_1
_geom_bond_atom_site_label_2
_geom_bond_distance
_geom_bond_site_symmetry_2
C12 N11 1.3366(19) .
C12 C13 1.372(2) .
C13 C14 1.393(2) .
C14 C15 1.395(2) .
C14 C17 1.4665(19) .
C15 C16 1.368(2) .
C16 N11 1.331(2) .
C17 C17 1.319(3) 3_544
C21 C26 1.397(2) .
C21 C22 1.401(2) .
C21 C27 1.4953(18) .
C22 O22 1.3486(18) .
C22 C23 1.407(2) .
C23 O23 1.3635(16) .
C23 C24 1.374(2) .
C24 C25 1.392(2) .
C25 C26 1.378(2) .
C27 O27B 1.2559(18) .
C27 O27A 1.2645(17) .
